data_4031330
loop_
_publ_author_name
'Tharra, Prabhakararao'
'Baire, Beeraiah'

_publ_section_title
;
 Mild Approach to 2-Acylfurans via Intercepted Meyer-Schuster
 Rearrangement of 6-Hydroxyhex-2-en-4-ynals.
;
_journal_issue 16
_journal_name_full 'The Journal of organic chemistry'
_journal_page_first 8314
_journal_page_last 8328
_journal_paper_doi 10.1021/acs.joc.5b01420
_journal_volume 80
_journal_year 2015
_chemical_formula_moiety 'C15 H20 O2'
_chemical_formula_sum 'C15 H20 O2'
_chemical_formula_weight 232.31
_space_group_crystal_system monoclinic
_space_group_IT_number 14
_space_group_name_Hall '-P 2ybc'
_space_group_name_H-M_alt 'P 1 21/c 1'
_symmetry_space_group_name_Hall '-P 2ybc'
_symmetry_space_group_name_H-M 'P 1 21/c 1'
_atom_sites_solution_hydrogens geom
_audit_creation_method SHELXL-2014/7
_cell_angle_alpha 90
_cell_angle_beta 96.0330(12)
_cell_angle_gamma 90
_cell_formula_units_Z 4
_cell_length_a 12.1076(2)
_cell_length_b 9.1845(2)
_cell_length_c 11.6826(2)
_cell_measurement_temperature 296(2)
_cell_volume 1291.94(4)
_computing_cell_refinement 'Bruker SAINT'
_computing_data_collection 'Bruker APEX2'
_computing_data_reduction 'Bruker SAINT'
_computing_molecular_graphics 'Bruker SHELXTL'
_computing_publication_material 'SHELXL-2013 (Sheldrick, 2013)'
_computing_structure_refinement 'SHELXL-2014 (Sheldrick, 2014)'
_computing_structure_solution 'SHELXL-97 (Sheldrick, 2008)'
_diffrn_ambient_temperature 296(2)
_diffrn_measured_fraction_theta_full 1.000
_diffrn_measured_fraction_theta_max 1.000
_diffrn_measurement_device_type 'Bruker APEXII CCD Area detector'
_diffrn_measurement_method ' phi and omega scans'
_diffrn_radiation_type MoK\a
_diffrn_radiation_wavelength 0.71073
_diffrn_reflns_av_R_equivalents 0.0189
_diffrn_reflns_av_unetI/netI 0.0155
_diffrn_reflns_laue_measured_fraction_full 1.000
_diffrn_reflns_laue_measured_fraction_max 1.000
_diffrn_reflns_limit_h_max 14
_diffrn_reflns_limit_h_min -14
_diffrn_reflns_limit_k_max 9
_diffrn_reflns_limit_k_min -10
_diffrn_reflns_limit_l_max 13
_diffrn_reflns_limit_l_min -13
_diffrn_reflns_number 10043
_diffrn_reflns_point_group_measured_fraction_full 1.000
_diffrn_reflns_point_group_measured_fraction_max 1.000
_diffrn_reflns_theta_full 24.993
_diffrn_reflns_theta_max 24.993
_diffrn_reflns_theta_min 1.691
_exptl_absorpt_coefficient_mu 0.077
_exptl_absorpt_correction_T_max 0.981
_exptl_absorpt_correction_T_min 0.973
_exptl_absorpt_correction_type multi-scan
_exptl_absorpt_process_details 'SADABS (Bruker, 2014)'
_exptl_crystal_colour Yellow
_exptl_crystal_density_diffrn 1.194
_exptl_crystal_description Block
_exptl_crystal_F_000 504
_exptl_crystal_size_max 0.350
_exptl_crystal_size_mid 0.350
_exptl_crystal_size_min 0.250
_refine_diff_density_max 0.285
_refine_diff_density_min -0.170
_refine_diff_density_rms 0.038
_refine_ls_extinction_method none
_refine_ls_goodness_of_fit_ref 1.024
_refine_ls_hydrogen_treatment constr
_refine_ls_matrix_type full
_refine_ls_number_parameters 154
_refine_ls_number_reflns 2265
_refine_ls_number_restraints 0
_refine_ls_restrained_S_all 1.024
_refine_ls_R_factor_all 0.0510
_refine_ls_R_factor_gt 0.0438
_refine_ls_shift/su_max 0.000
_refine_ls_shift/su_mean 0.000
_refine_ls_structure_factor_coef Fsqd
_refine_ls_weighting_details 'w=1/[\s^2^(Fo^2^)+(0.0631P)^2^+0.3627P] where P=(Fo^2^+2Fc^2^)/3'
_refine_ls_weighting_scheme calc
_refine_ls_wR_factor_gt 0.1146
_refine_ls_wR_factor_ref 0.1220
_reflns_Friedel_coverage 0.000
_reflns_number_gt 1946
_reflns_number_total 2265
_reflns_threshold_expression 'I > 2\s(I)'
_cod_data_source_file jo5b01420_si_001.cif
_cod_data_source_block 129
_cod_depositor_comments 'Adding full bibliography for 4031330.cif.'
_cod_database_code 4031330
_shelx_shelxl_version_number 2014/7
_shelx_space_group_comment
;
The symmetry employed for this shelxl refinement is uniquely defined
by the following loop, which should always be used as a source of
symmetry information in preference to the above space-group names.
They are only intended as comments.
;
_shelx_estimated_absorpt_t_min 0.973
_shelx_estimated_absorpt_t_max 0.981

loop_
_space_group_symop_operation_xyz
'x, y, z'
'-x, y+1/2, -z+1/2'
'-x, -y, -z'
'x, -y-1/2, z-1/2'

loop_
_atom_site_label
_atom_site_type_symbol
_atom_site_fract_x
_atom_site_fract_y
_atom_site_fract_z
_atom_site_U_iso_or_equiv
_atom_site_adp_type
_atom_site_occupancy
_atom_site_site_symmetry_order
_atom_site_calc_flag
_atom_site_refinement_flags_posn
_atom_site_refinement_flags_adp
C1 C 0.43474(12) 0.18438(18) 0.47102(14) 0.0505(4) Uani 1 1 d . .
H1 H 0.4344 0.1133 0.5276 0.061 Uiso 1 1 calc R U
C2 C 0.52517(12) 0.26374(17) 0.45102(13) 0.0457(4) Uani 1 1 d . .
C3 C 0.64183(13) 0.2609(2) 0.50844(15) 0.0574(4) Uani 1 1 d . .
H3A H 0.6649 0.1609 0.5233 0.069 Uiso 1 1 calc R U
H3B H 0.6452 0.3115 0.5816 0.069 Uiso 1 1 calc R U
C4 C 0.71954(14) 0.3334(2) 0.43200(19) 0.0665(5) Uani 1 1 d . .
H4A H 0.7912 0.3484 0.4759 0.080 Uiso 1 1 calc R U
H4B H 0.7304 0.2692 0.3682 0.080 Uiso 1 1 calc R U
C5 C 0.67619(15) 0.4765(2) 0.38559(19) 0.0671(5) Uani 1 1 d . .
H5A H 0.7313 0.5208 0.3420 0.080 Uiso 1 1 calc R U
H5B H 0.6654 0.5406 0.4495 0.080 Uiso 1 1 calc R U
C6 C 0.56650(13) 0.46308(19) 0.30807(15) 0.0550(4) Uani 1 1 d . .
H6A H 0.5313 0.5579 0.2993 0.066 Uiso 1 1 calc R U
H6B H 0.5811 0.4294 0.2324 0.066 Uiso 1 1 calc R U
C7 C 0.49020(11) 0.35861(16) 0.35850(12) 0.0429(4) Uani 1 1 d . .
C8 C 0.38008(12) 0.33106(16) 0.32815(13) 0.0425(4) Uani 1 1 d . .
C9 C 0.29994(12) 0.39485(17) 0.24157(13) 0.0447(4) Uani 1 1 d . .
C10 C 0.18050(12) 0.34391(17) 0.23109(13) 0.0443(4) Uani 1 1 d . .
H10 H 0.1793 0.2404 0.2512 0.053 Uiso 1 1 calc R U
C11 C 0.12511(14) 0.3627(2) 0.10889(14) 0.0585(5) Uani 1 1 d . .
H11A H 0.1316 0.4635 0.0856 0.070 Uiso 1 1 calc R U
H11B H 0.1632 0.3029 0.0570 0.070 Uiso 1 1 calc R U
C12 C 0.00322(15) 0.3203(2) 0.09925(17) 0.0667(5) Uani 1 1 d . .
H12A H -0.0301 0.3392 0.0215 0.080 Uiso 1 1 calc R U
H12B H -0.0028 0.2167 0.1137 0.080 Uiso 1 1 calc R U
C13 C -0.05961(14) 0.4033(2) 0.18330(18) 0.0705(6) Uani 1 1 d . .
H13A H -0.1354 0.3677 0.1787 0.085 Uiso 1 1 calc R U
H13B H -0.0620 0.5056 0.1627 0.085 Uiso 1 1 calc R U
C14 C -0.00531(14) 0.3862(2) 0.30517(17) 0.0667(5) Uani 1 1 d . .
H14A H -0.0120 0.2858 0.3292 0.080 Uiso 1 1 calc R U
H14B H -0.0438 0.4468 0.3562 0.080 Uiso 1 1 calc R U
C15 C 0.11704(13) 0.4287(2) 0.31579(14) 0.0546(4) Uani 1 1 d . .
H15A H 0.1500 0.4097 0.3937 0.065 Uiso 1 1 calc R U
H15B H 0.1234 0.5321 0.3012 0.065 Uiso 1 1 calc R U
O1 O 0.34451(8) 0.22222(12) 0.39752(9) 0.0480(3) Uani 1 1 d . .
O2 O 0.33005(10) 0.49167(14) 0.18004(11) 0.0647(4) Uani 1 1 d . .

loop_
_atom_site_aniso_label
_atom_site_aniso_U_11
_atom_site_aniso_U_22
_atom_site_aniso_U_33
_atom_site_aniso_U_23
_atom_site_aniso_U_13
_atom_site_aniso_U_12
C1 0.0469(8) 0.0524(9) 0.0525(9) 0.0103(7) 0.0062(7) 0.0058(7)
C2 0.0427(8) 0.0476(9) 0.0474(8) -0.0025(7) 0.0078(6) 0.0045(6)
C3 0.0490(9) 0.0622(11) 0.0597(10) -0.0033(8) -0.0009(8) 0.0045(8)
C4 0.0415(9) 0.0694(12) 0.0882(13) -0.0065(10) 0.0055(9) -0.0030(8)
C5 0.0483(9) 0.0646(12) 0.0894(13) -0.0045(10) 0.0120(9) -0.0110(8)
C6 0.0467(9) 0.0567(10) 0.0631(10) 0.0029(8) 0.0135(7) -0.0076(7)
C7 0.0409(8) 0.0434(8) 0.0458(8) -0.0037(6) 0.0117(6) 0.0007(6)
C8 0.0408(8) 0.0416(8) 0.0466(8) 0.0027(6) 0.0108(6) 0.0002(6)
C9 0.0440(8) 0.0422(8) 0.0491(8) 0.0017(7) 0.0113(7) 0.0021(6)
C10 0.0438(8) 0.0396(8) 0.0494(8) 0.0022(6) 0.0047(6) 0.0014(6)
C11 0.0573(10) 0.0687(12) 0.0492(9) -0.0021(8) 0.0042(8) 0.0004(8)
C12 0.0620(11) 0.0720(12) 0.0622(11) 0.0001(9) -0.0109(9) -0.0078(9)
C13 0.0421(9) 0.0791(14) 0.0887(14) 0.0076(11) -0.0015(9) 0.0003(8)
C14 0.0487(9) 0.0817(13) 0.0720(12) -0.0025(10) 0.0172(8) -0.0023(9)
C15 0.0467(9) 0.0646(11) 0.0533(9) -0.0068(8) 0.0092(7) -0.0002(8)
O1 0.0401(5) 0.0481(6) 0.0568(6) 0.0089(5) 0.0096(5) -0.0011(4)
O2 0.0568(7) 0.0657(8) 0.0719(8) 0.0243(6) 0.0088(6) -0.0050(6)

loop_
_atom_type_symbol
_atom_type_description
_atom_type_scat_dispersion_real
_atom_type_scat_dispersion_imag
_atom_type_scat_source
C C 0.0033 0.0016 'International Tables Vol C Tables 4.2.6.8 and 6.1.1.4'
H H 0.0000 0.0000 'International Tables Vol C Tables 4.2.6.8 and 6.1.1.4'
O O 0.0106 0.0060 'International Tables Vol C Tables 4.2.6.8 and 6.1.1.4'

loop_
_geom_angle_atom_site_label_1
_geom_angle_atom_site_label_2
_geom_angle_atom_site_label_3
_geom_angle
C2 C1 O1 111.28(14)
C2 C1 H1 124.4
O1 C1 H1 124.4
C1 C2 C7 106.25(13)
C1 C2 C3 130.80(15)
C7 C2 C3 122.95(14)
C2 C3 C4 110.01(14)
C2 C3 H3A 109.7
C4 C3 H3A 109.7
C2 C3 H3B 109.7
C4 C3 H3B 109.7
H3A C3 H3B 108.2
C5 C4 C3 112.55(15)
C5 C4 H4A 109.1
C3 C4 H4A 109.1
C5 C4 H4B 109.1
C3 C4 H4B 109.1
H4A C4 H4B 107.8
C4 C5 C6 113.14(15)
C4 C5 H5A 109.0
C6 C5 H5A 109.0
C4 C5 H5B 109.0
C6 C5 H5B 109.0
H5A C5 H5B 107.8
C7 C6 C5 110.60(14)
C7 C6 H6A 109.5
C5 C6 H6A 109.5
C7 C6 H6B 109.5
C5 C6 H6B 109.5
H6A C6 H6B 108.1
C8 C7 C2 106.80(13)
C8 C7 C6 130.00(14)
C2 C7 C6 123.19(14)
C7 C8 O1 109.69(12)
C7 C8 C9 132.02(14)
O1 C8 C9 118.29(12)
O2 C9 C8 119.01(14)
O2 C9 C10 121.26(14)
C8 C9 C10 119.71(13)
C9 C10 C11 111.35(13)
C9 C10 C15 109.37(12)
C11 C10 C15 110.35(13)
C9 C10 H10 108.6
C11 C10 H10 108.6
C15 C10 H10 108.6
C12 C11 C10 111.67(15)
C12 C11 H11A 109.3
C10 C11 H11A 109.3
C12 C11 H11B 109.3
C10 C11 H11B 109.3
H11A C11 H11B 107.9
C13 C12 C11 111.97(15)
C13 C12 H12A 109.2
C11 C12 H12A 109.2
C13 C12 H12B 109.2
C11 C12 H12B 109.2
H12A C12 H12B 107.9
C12 C13 C14 111.16(15)
C12 C13 H13A 109.4
C14 C13 H13A 109.4
C12 C13 H13B 109.4
C14 C13 H13B 109.4
H13A C13 H13B 108.0
C13 C14 C15 111.89(15)
C13 C14 H14A 109.2
C15 C14 H14A 109.2
C13 C14 H14B 109.2
C15 C14 H14B 109.2
H14A C14 H14B 107.9
C14 C15 C10 111.57(14)
C14 C15 H15A 109.3
C10 C15 H15A 109.3
C14 C15 H15B 109.3
C10 C15 H15B 109.3
H15A C15 H15B 108.0
C1 O1 C8 105.98(11)

loop_
_geom_bond_atom_site_label_1
_geom_bond_atom_site_label_2
_geom_bond_distance
C1 C2 1.356(2)
C1 O1 1.3617(18)
C1 H1 0.9300
C2 C7 1.418(2)
C2 C3 1.499(2)
C3 C4 1.518(3)
C3 H3A 0.9700
C3 H3B 0.9700
C4 C5 1.496(3)
C4 H4A 0.9700
C4 H4B 0.9700
C5 C6 1.532(2)
C5 H5A 0.9700
C5 H5B 0.9700
C6 C7 1.495(2)
C6 H6A 0.9700
C6 H6B 0.9700
C7 C8 1.367(2)
C8 O1 1.3838(17)
C8 C9 1.450(2)
C9 O2 1.2229(18)
C9 C10 1.513(2)
C10 C11 1.522(2)
C10 C15 1.528(2)
C10 H10 0.9800
C11 C12 1.519(2)
C11 H11A 0.9700
C11 H11B 0.9700
C12 C13 1.510(3)
C12 H12A 0.9700
C12 H12B 0.9700
C13 C14 1.512(3)
C13 H13A 0.9700
C13 H13B 0.9700
C14 C15 1.524(2)
C14 H14A 0.9700
C14 H14B 0.9700
C15 H15A 0.9700
C15 H15B 0.9700

loop_
_geom_torsion_atom_site_label_1
_geom_torsion_atom_site_label_2
_geom_torsion_atom_site_label_3
_geom_torsion_atom_site_label_4
_geom_torsion
O1 C1 C2 C7 0.01(18)
O1 C1 C2 C3 -179.66(15)
C1 C2 C3 C4 161.77(17)
C7 C2 C3 C4 -17.9(2)
C2 C3 C4 C5 47.4(2)
C3 C4 C5 C6 -62.6(2)
C4 C5 C6 C7 42.2(2)
C1 C2 C7 C8 0.16(17)
C3 C2 C7 C8 179.86(14)
C1 C2 C7 C6 -178.68(15)
C3 C2 C7 C6 1.0(2)
C5 C6 C7 C8 168.91(16)
C5 C6 C7 C2 -12.5(2)
C2 C7 C8 O1 -0.27(16)
C6 C7 C8 O1 178.47(15)
C2 C7 C8 C9 178.91(15)
C6 C7 C8 C9 -2.4(3)
C7 C8 C9 O2 0.5(3)
O1 C8 C9 O2 179.62(13)
C7 C8 C9 C10 -177.79(15)
O1 C8 C9 C10 1.3(2)
O2 C9 C10 C11 29.4(2)
C8 C9 C10 C11 -152.34(14)
O2 C9 C10 C15 -92.81(18)
C8 C9 C10 C15 85.44(17)
C9 C10 C11 C12 -176.60(14)
C15 C10 C11 C12 -54.95(19)
C10 C11 C12 C13 55.5(2)
C11 C12 C13 C14 -54.6(2)
C12 C13 C14 C15 54.4(2)
C13 C14 C15 C10 -54.9(2)
C9 C10 C15 C14 177.52(14)
C11 C10 C15 C14 54.70(19)
C2 C1 O1 C8 -0.17(17)
C7 C8 O1 C1 0.27(16)
C9 C8 O1 C1 -179.04(13)
